data_7716504
loop_
_publ_author_name
'Beckmann, J. Louis'
'Tiessen, Natalia'
'Neumann, Beate'
'Stammler, Hans-Georg'
'Hoge, Berthold'
'Mitzel, Norbert W.'

_publ_section_title
;
 Polydentate chalcogen bonding: anion trapping with a water-stable host
 compound carrying Se-CF<sub>3</sub> functions.
;
_journal_issue 29
_journal_name_full 'Dalton transactions (Cambridge, England : 2003)'
_journal_page_first 12234
_journal_page_last 12239
_journal_paper_doi 10.1039/d4dt01730g
_journal_volume 53
_journal_year 2024
_chemical_formula_moiety 'C28 H24 F6 O2 Se2'
_chemical_formula_sum 'C28 H24 F6 O2 Se2'
_chemical_formula_weight 664.39
_space_group_crystal_system triclinic
_space_group_IT_number 2
_space_group_name_Hall '-P 1'
_space_group_name_H-M_alt 'P -1'
_atom_sites_solution_hydrogens geom
_atom_sites_solution_primary dual
_audit_creation_date 2022-05-19
_audit_creation_method
;
Olex2 1.3-ac4
(compiled 2019.04.23 svn.r3594 for Rigaku Oxford Diffraction, GUI svn.r5739)
;
_audit_update_record
;
2024-03-05 deposited with the CCDC.	2024-07-02 downloaded from the CCDC.
;
_cell_angle_alpha 96.766(5)
_cell_angle_beta 98.009(5)
_cell_angle_gamma 103.066(5)
_cell_formula_units_Z 2
_cell_length_a 10.9375(6)
_cell_length_b 11.1688(6)
_cell_length_c 11.4551(7)
_cell_measurement_reflns_used 4196
_cell_measurement_temperature 100.01(11)
_cell_measurement_theta_max 31.8370
_cell_measurement_theta_min 1.9010
_cell_volume 1333.55(14)
_computing_cell_refinement 'CrysAlisPro 1.171.41.119a (Rigaku OD, 2021)'
_computing_data_collection 'CrysAlisPro 1.171.41.119a (Rigaku OD, 2021)'
_computing_data_reduction 'CrysAlisPro 1.171.41.119a (Rigaku OD, 2021)'
_computing_molecular_graphics 'Olex2 (Dolomanov et al., 2009)'
_computing_publication_material 'Olex2 (Dolomanov et al., 2009)'
_computing_structure_refinement 'ShelXL (Sheldrick, 2015)'
_computing_structure_solution 'ShelXT (Sheldrick, 2015)'
_diffrn_ambient_environment N~2~
_diffrn_ambient_temperature 100.01(11)
_diffrn_detector 'CCD plate'
_diffrn_detector_area_resol_mean 8.0951
_diffrn_detector_type Eos
_diffrn_measured_fraction_theta_full 1.000
_diffrn_measured_fraction_theta_max 0.895
_diffrn_measurement_details
;
List of Runs (angles in degrees, time in seconds):

  # Type    Start    End  Width  t~exp~   \w     \q     \k     \f   Frames
#--------------------------------------------------------------------------
  1  \w      7.00  33.00   1.00   55.50    --   26.03  57.00 150.00   26
  2  \w     68.00  95.00   1.00   55.50    --   26.03  57.00 150.00   27
  3  \w      8.00  88.00   1.00   55.50    --   26.03  38.00 -90.00   80
  4  \w    -36.00  -9.00   1.00   55.50    --   26.03 132.00 -97.62   27
  5  \w      8.00  34.00   1.00   55.50    --   26.03  77.00   0.00   26
  6  \w     39.00 102.00   1.00   55.50    --   26.03-178.00  30.00   63
  7  \w      1.00  40.00   1.00   55.50    --   26.03  77.00-180.00   39
  8  \w      2.00  85.00   1.00   55.50    --   26.03  38.00 150.00   83
  9  \w    -43.00  39.00   1.00   55.50    --   26.03 -57.00   0.00   82
 10  \w      4.00  19.00   1.00   55.50    --   26.03  38.00   0.00   15
;
_diffrn_measurement_device 'four-circle diffractometer'
_diffrn_measurement_device_type 'SuperNova, Single source at offset/far, Eos'
_diffrn_measurement_method '\w scans'
_diffrn_orient_matrix_type 'CrysAlisPro convention (1999,Acta A55,543-557)'
_diffrn_orient_matrix_UB_11 -0.0501952000
_diffrn_orient_matrix_UB_12 -0.0174861000
_diffrn_orient_matrix_UB_13 -0.0498117000
_diffrn_orient_matrix_UB_21 -0.0195788000
_diffrn_orient_matrix_UB_22 -0.0593169000
_diffrn_orient_matrix_UB_23 0.0173651000
_diffrn_orient_matrix_UB_31 -0.0407875000
_diffrn_orient_matrix_UB_32 0.0230327000
_diffrn_orient_matrix_UB_33 0.0349748000
_diffrn_radiation_monochromator mirror
_diffrn_radiation_probe x-ray
_diffrn_radiation_type 'Mo K\a'
_diffrn_radiation_wavelength 0.71073
_diffrn_reflns_av_R_equivalents 0.0361
_diffrn_reflns_av_unetI/netI 0.0657
_diffrn_reflns_Laue_measured_fraction_full 1.000
_diffrn_reflns_Laue_measured_fraction_max 0.895
_diffrn_reflns_limit_h_max 15
_diffrn_reflns_limit_h_min -16
_diffrn_reflns_limit_k_max 16
_diffrn_reflns_limit_k_min -16
_diffrn_reflns_limit_l_max 8
_diffrn_reflns_limit_l_min -16
_diffrn_reflns_number 15538
_diffrn_reflns_point_group_measured_fraction_full 1.000
_diffrn_reflns_point_group_measured_fraction_max 0.895
_diffrn_reflns_theta_full 25.242
_diffrn_reflns_theta_max 32.217
_diffrn_reflns_theta_min 1.817
_diffrn_source 'micro-focus sealed X-ray tube'
_diffrn_source_type 'SuperNova (Mo) X-ray Source'
_exptl_absorpt_coefficient_mu 2.839
_exptl_absorpt_correction_T_max 1.000
_exptl_absorpt_correction_T_min 0.563
_exptl_absorpt_correction_type gaussian
_exptl_absorpt_process_details
;
CrysAlisPro 1.171.41.119a (Rigaku Oxford Diffraction, 2021)
Numerical absorption correction based on gaussian integration over
a multifaceted crystal model
Empirical absorption correction using spherical harmonics,
implemented in SCALE3 ABSPACK scaling algorithm.
;
_exptl_crystal_colour 'clear light yellow'
_exptl_crystal_colour_lustre clear
_exptl_crystal_colour_modifier light
_exptl_crystal_colour_primary yellow
_exptl_crystal_density_diffrn 1.655
_exptl_crystal_description irregular
_exptl_crystal_F_000 660
_exptl_crystal_size_max 0.29
_exptl_crystal_size_mid 0.11
_exptl_crystal_size_min 0.11
_refine_diff_density_max 0.893
_refine_diff_density_min -0.486
_refine_diff_density_rms 0.102
_refine_ls_extinction_method none
_refine_ls_goodness_of_fit_ref 1.041
_refine_ls_hydrogen_treatment constr
_refine_ls_matrix_type full
_refine_ls_number_parameters 343
_refine_ls_number_reflns 8435
_refine_ls_number_restraints 0
_refine_ls_restrained_S_all 1.041
_refine_ls_R_factor_all 0.0685
_refine_ls_R_factor_gt 0.0420
_refine_ls_shift/su_max 0.001
_refine_ls_shift/su_mean 0.000
_refine_ls_structure_factor_coef Fsqd
_refine_ls_weighting_details 'w=1/[\s^2^(Fo^2^)+(0.0293P)^2^+0.1490P] where P=(Fo^2^+2Fc^2^)/3'
_refine_ls_weighting_scheme calc
_refine_ls_wR_factor_gt 0.0790
_refine_ls_wR_factor_ref 0.0895
_reflns_Friedel_coverage 0.000
_reflns_number_gt 6196
_reflns_number_total 8435
_reflns_threshold_expression 'I > 2\s(I)'
_cod_data_source_file d4dt01730g2.cif
_cod_data_source_block '[1x2THF]2'
_cod_depositor_comments 'Adding full bibliography for 7716503--7716512.cif.'
_cod_database_code 7716504
_shelx_shelxl_version_number 2018/3
_chemical_oxdiff_formula C28H24F6O2Se2
_shelx_space_group_comment
;
The symmetry employed for this shelxl refinement is uniquely defined
by the following loop, which should always be used as a source of
symmetry information in preference to the above space-group names.
They are only intended as comments.
;
_shelx_estimated_absorpt_t_max 0.745
_shelx_estimated_absorpt_t_min 0.493
_diffrn_oxdiff_digest_frames
;
0163fff5a67f90c71f639ae9ea9a5b9a8000503448d
;
_reflns_odcompleteness_completeness 99.99
_reflns_odcompleteness_iscentric 1
_reflns_odcompleteness_theta 30.01
_olex2_refinement_description
;
1. Fixed Uiso
 At 1.2 times of:
  All C(H) groups, All C(H,H) groups
2.a Secondary CH2 refined with riding coordinates:
 C25(H25A,H25B), C26(H26A,H26B), C27(H27A,H27B), C28(H28A,H28B), C21(H21A,
 H21B), C22(H22A,H22B), C23(H23A,H23B), C24(H24A,H24B)
2.b Aromatic/amide H refined with riding coordinates:
 C3(H3), C6(H6), C7(H7), C8(H8), C10(H10), C12(H12), C13(H13), C14(H14)
;
_olex2_date_sample_data_collection 2022-05-18
_olex2_submission_special_instructions 'No special instructions were received'
_oxdiff_exptl_absorpt_empirical_details
;
Empirical correction (ABSPACK) includes:
- Absorption correction using spherical harmonics
- Frame scaling
- Detector area scaling
;
_oxdiff_exptl_absorpt_empirical_full_max 1.897
_oxdiff_exptl_absorpt_empirical_full_min 0.562

loop_
_space_group_symop_operation_xyz
'x, y, z'
'-x, -y, -z'

loop_
_atom_site_label
_atom_site_type_symbol
_atom_site_fract_x
_atom_site_fract_y
_atom_site_fract_z
_atom_site_U_iso_or_equiv
_atom_site_adp_type
_atom_site_occupancy
_atom_site_site_symmetry_order
_atom_site_calc_flag
_atom_site_refinement_flags_posn
_atom_site_refinement_flags_adp
_atom_site_refinement_flags_occupancy
_atom_site_disorder_assembly
_atom_site_disorder_group
Se1 Se 0.23374(2) 0.26922(2) 0.33534(2) 0.01757(7) Uani 1 1 d . . . . .
Se2 Se 0.68007(2) 0.40163(2) 0.49023(2) 0.02050(7) Uani 1 1 d . . . . .
F1 F 0.05900(16) 0.03977(15) 0.28646(18) 0.0401(5) Uani 1 1 d . . . . .
F2 F 0.1197(2) 0.11018(15) 0.47338(19) 0.0609(7) Uani 1 1 d . . . . .
F3 F 0.23982(16) 0.02913(14) 0.37327(17) 0.0370(4) Uani 1 1 d . . . . .
F4 F 0.50761(15) 0.17213(14) 0.41420(16) 0.0306(4) Uani 1 1 d . . . . .
F5 F 0.51001(18) 0.25307(15) 0.59490(17) 0.0430(5) Uani 1 1 d . . . . .
F6 F 0.65809(17) 0.16605(15) 0.55205(18) 0.0427(5) Uani 1 1 d . . . . .
C1 C 0.3182(2) 0.1294(2) -0.0206(2) 0.0157(5) Uani 1 1 d . . . . .
C2 C 0.4505(2) 0.14150(19) -0.0329(2) 0.0132(4) Uani 1 1 d . . . . .
C3 C 0.5501(2) 0.19180(19) 0.0622(2) 0.0143(5) Uani 1 1 d . . . . .
H3 H 0.531440 0.221638 0.137213 0.017 Uiso 1 1 calc R . . . .
C4 C 0.6770(2) 0.1994(2) 0.0499(2) 0.0159(5) Uani 1 1 d . . . . .
C5 C 0.7820(2) 0.2514(2) 0.1475(2) 0.0169(5) Uani 1 1 d . . . . .
C6 C 0.9046(2) 0.2527(2) 0.1317(2) 0.0200(5) Uani 1 1 d . . . . .
H6 H 0.972880 0.285109 0.196743 0.024 Uiso 1 1 calc R . . . .
C7 C 0.9305(2) 0.2060(2) 0.0190(2) 0.0210(5) Uani 1 1 d . . . . .
H7 H 1.015807 0.207829 0.009667 0.025 Uiso 1 1 calc R . . . .
C8 C 0.8344(2) 0.1588(2) -0.0755(2) 0.0197(5) Uani 1 1 d . . . . .
H8 H 0.853696 0.128870 -0.150191 0.024 Uiso 1 1 calc R . . . .
C9 C 0.7043(2) 0.1535(2) -0.0639(2) 0.0163(5) Uani 1 1 d . . . . .
C10 C 0.6046(2) 0.1049(2) -0.1596(2) 0.0166(5) Uani 1 1 d . . . . .
H10 H 0.623108 0.076087 -0.234964 0.020 Uiso 1 1 calc R . . . .
C11 C 0.4780(2) 0.0977(2) -0.1468(2) 0.0160(5) Uani 1 1 d . . . . .
C12 C 0.3749(2) 0.0456(2) -0.2444(2) 0.0186(5) Uani 1 1 d . . . . .
H12 H 0.392656 0.017838 -0.320441 0.022 Uiso 1 1 calc R . . . .
C13 C 0.2520(2) 0.0354(2) -0.2291(2) 0.0198(5) Uani 1 1 d . . . . .
H13 H 0.184659 0.000057 -0.294296 0.024 Uiso 1 1 calc R . . . .
C14 C 0.2237(2) 0.0772(2) -0.1165(2) 0.0182(5) Uani 1 1 d . . . . .
H14 H 0.137291 0.068834 -0.107341 0.022 Uiso 1 1 calc R . . . .
C15 C 0.2884(2) 0.1715(2) 0.0936(2) 0.0171(5) Uani 1 1 d . . . . .
C16 C 0.2656(2) 0.2067(2) 0.1894(2) 0.0181(5) Uani 1 1 d . . . . .
C17 C 0.1596(3) 0.1023(2) 0.3701(3) 0.0256(6) Uani 1 1 d . . . . .
C18 C 0.7558(2) 0.2997(2) 0.2609(2) 0.0183(5) Uani 1 1 d . . . . .
C19 C 0.7262(2) 0.3386(2) 0.3520(2) 0.0200(5) Uani 1 1 d . . . . .
C20 C 0.5828(3) 0.2370(2) 0.5129(3) 0.0245(6) Uani 1 1 d . . . . .
O2 O 0.83122(17) 0.62643(16) 0.43211(17) 0.0231(4) Uani 1 1 d . . . . .
C25 C 0.9655(3) 0.6439(3) 0.4372(3) 0.0336(7) Uani 1 1 d . . . . .
H25A H 0.986854 0.562591 0.421964 0.040 Uiso 1 1 calc R . . . .
H25B H 1.011623 0.687100 0.517025 0.040 Uiso 1 1 calc R . . . .
C26 C 1.0024(3) 0.7207(3) 0.3436(4) 0.0472(10) Uani 1 1 d . . . . .
H26A H 1.011061 0.810246 0.370636 0.057 Uiso 1 1 calc R . . . .
H26B H 1.082612 0.709044 0.318884 0.057 Uiso 1 1 calc R . . . .
C27 C 0.8918(4) 0.6681(3) 0.2471(3) 0.0496(10) Uani 1 1 d . . . . .
H27A H 0.898759 0.588810 0.203192 0.059 Uiso 1 1 calc R . . . .
H27B H 0.883538 0.727159 0.190098 0.059 Uiso 1 1 calc R . . . .
C28 C 0.7796(3) 0.6475(3) 0.3143(3) 0.0418(8) Uani 1 1 d . . . . .
H28A H 0.743882 0.721450 0.320362 0.050 Uiso 1 1 calc R . . . .
H28B H 0.711576 0.574408 0.272973 0.050 Uiso 1 1 calc R . . . .
O1 O 0.32905(17) 0.50226(15) 0.25047(17) 0.0235(4) Uani 1 1 d . . . . .
C21 C 0.4208(3) 0.5157(3) 0.1715(3) 0.0336(7) Uani 1 1 d . . . . .
H21A H 0.473007 0.454571 0.180528 0.040 Uiso 1 1 calc R . . . .
H21B H 0.478031 0.600421 0.189491 0.040 Uiso 1 1 calc R . . . .
C22 C 0.3452(3) 0.4928(3) 0.0447(3) 0.0354(8) Uani 1 1 d . . . . .
H22A H 0.344117 0.409680 0.002725 0.043 Uiso 1 1 calc R . . . .
H22B H 0.382196 0.556903 -0.001862 0.043 Uiso 1 1 calc R . . . .
C23 C 0.2105(3) 0.5008(2) 0.0626(3) 0.0305(6) Uani 1 1 d . . . . .
H23A H 0.180048 0.559316 0.014136 0.037 Uiso 1 1 calc R . . . .
H23B H 0.149669 0.418059 0.040886 0.037 Uiso 1 1 calc R . . . .
C24 C 0.2264(3) 0.5480(2) 0.1946(3) 0.0248(6) Uani 1 1 d . . . . .
H24A H 0.247717 0.640037 0.209730 0.030 Uiso 1 1 calc R . . . .
H24B H 0.147185 0.515836 0.225535 0.030 Uiso 1 1 calc R . . . .

loop_
_atom_site_aniso_label
_atom_site_aniso_U_11
_atom_site_aniso_U_22
_atom_site_aniso_U_33
_atom_site_aniso_U_23
_atom_site_aniso_U_13
_atom_site_aniso_U_12
Se1 0.01960(13) 0.01548(11) 0.01831(14) 0.00125(9) 0.00670(10) 0.00432(9)
Se2 0.02313(14) 0.01861(12) 0.01857(14) 0.00015(10) 0.00599(11) 0.00264(10)
F1 0.0248(9) 0.0292(9) 0.0591(14) 0.0059(9) 0.0021(9) -0.0046(7)
F2 0.1173(19) 0.0242(9) 0.0487(14) 0.0042(9) 0.0601(14) 0.0054(10)
F3 0.0361(10) 0.0213(8) 0.0560(13) 0.0125(8) 0.0067(9) 0.0095(7)
F4 0.0261(9) 0.0246(8) 0.0346(10) -0.0024(7) 0.0012(8) -0.0008(6)
F5 0.0528(12) 0.0329(9) 0.0413(12) 0.0002(8) 0.0293(10) -0.0038(8)
F6 0.0423(11) 0.0344(9) 0.0538(13) 0.0234(9) -0.0008(10) 0.0112(8)
C1 0.0171(12) 0.0128(10) 0.0184(13) 0.0024(9) 0.0056(10) 0.0047(9)
C2 0.0152(11) 0.0115(9) 0.0138(12) 0.0037(9) 0.0037(9) 0.0033(8)
C3 0.0181(12) 0.0103(9) 0.0156(12) 0.0022(8) 0.0046(10) 0.0043(8)
C4 0.0183(12) 0.0118(10) 0.0189(13) 0.0047(9) 0.0066(10) 0.0034(9)
C5 0.0179(12) 0.0138(10) 0.0197(13) 0.0043(9) 0.0046(10) 0.0033(9)
C6 0.0164(12) 0.0181(11) 0.0238(14) 0.0025(10) 0.0019(11) 0.0020(9)
C7 0.0163(12) 0.0188(11) 0.0295(15) 0.0045(11) 0.0097(11) 0.0041(9)
C8 0.0205(13) 0.0151(11) 0.0249(15) 0.0017(10) 0.0102(11) 0.0039(9)
C9 0.0202(12) 0.0104(10) 0.0199(13) 0.0028(9) 0.0092(10) 0.0030(9)
C10 0.0222(12) 0.0138(10) 0.0152(12) 0.0021(9) 0.0082(10) 0.0046(9)
C11 0.0210(12) 0.0108(10) 0.0173(13) 0.0028(9) 0.0055(10) 0.0043(9)
C12 0.0240(13) 0.0164(11) 0.0161(13) 0.0028(9) 0.0037(11) 0.0059(9)
C13 0.0212(13) 0.0183(11) 0.0177(14) 0.0011(10) 0.0003(11) 0.0033(9)
C14 0.0166(12) 0.0166(11) 0.0220(14) 0.0046(10) 0.0036(10) 0.0040(9)
C15 0.0143(11) 0.0135(10) 0.0232(14) 0.0027(9) 0.0044(10) 0.0025(8)
C16 0.0145(12) 0.0179(11) 0.0223(14) 0.0035(10) 0.0032(10) 0.0045(9)
C17 0.0302(15) 0.0187(12) 0.0293(16) 0.0014(11) 0.0147(13) 0.0042(11)
C18 0.0163(12) 0.0171(11) 0.0195(13) 0.0034(10) 0.0007(10) 0.0009(9)
C19 0.0185(12) 0.0194(11) 0.0207(14) 0.0020(10) 0.0010(11) 0.0039(9)
C20 0.0270(14) 0.0221(12) 0.0240(15) 0.0043(11) 0.0058(12) 0.0042(10)
O2 0.0224(10) 0.0230(9) 0.0248(11) 0.0061(8) 0.0057(8) 0.0048(7)
C25 0.0270(15) 0.0345(15) 0.045(2) 0.0129(14) 0.0103(15) 0.0127(12)
C26 0.051(2) 0.0396(18) 0.068(3) 0.0211(18) 0.040(2) 0.0200(16)
C27 0.094(3) 0.0435(19) 0.0289(19) 0.0172(16) 0.027(2) 0.037(2)
C28 0.0420(19) 0.0263(15) 0.049(2) 0.0079(15) -0.0168(17) 0.0070(13)
O1 0.0235(10) 0.0222(9) 0.0274(11) 0.0055(8) 0.0092(9) 0.0073(7)
C21 0.0302(16) 0.0260(14) 0.048(2) 0.0034(13) 0.0227(15) 0.0053(12)
C22 0.057(2) 0.0225(13) 0.0359(19) 0.0109(13) 0.0282(17) 0.0133(13)
C23 0.0408(17) 0.0223(13) 0.0246(16) 0.0031(11) 0.0080(14) -0.0011(12)
C24 0.0281(14) 0.0216(12) 0.0277(16) 0.0057(11) 0.0102(12) 0.0084(11)

loop_
_atom_type_symbol
_atom_type_description
_atom_type_scat_dispersion_real
_atom_type_scat_dispersion_imag
_atom_type_scat_source
C C 0.0033 0.0016 'International Tables Vol C Tables 4.2.6.8 and 6.1.1.4'
H H 0.0000 0.0000 'International Tables Vol C Tables 4.2.6.8 and 6.1.1.4'
F F 0.0171 0.0103 'International Tables Vol C Tables 4.2.6.8 and 6.1.1.4'
O O 0.0106 0.0060 'International Tables Vol C Tables 4.2.6.8 and 6.1.1.4'
Se Se -0.0929 2.2259 'International Tables Vol C Tables 4.2.6.8 and 6.1.1.4'

loop_
_exptl_crystal_face_index_h
_exptl_crystal_face_index_k
_exptl_crystal_face_index_l
_exptl_crystal_face_perp_dist
0 0 1 0.1244
0 0 -1 0.1244
-3 -5 2 0.0553
3 5 -2 0.0553
5 -5 -4 0.1297
-5 5 4 0.1297
5 -4 3 0.0566
-5 4 -3 0.0566

loop_
_geom_angle_atom_site_label_1
_geom_angle_atom_site_label_2
_geom_angle_atom_site_label_3
_geom_angle
_geom_angle_site_symmetry_1
_geom_angle_site_symmetry_3
_geom_angle_publ_flag
C16 Se1 C17 92.69(11) . . ?
C16 Se1 O2 177.03(8) . 2_666 ?
C16 Se1 O1 80.85(8) . . ?
C17 Se1 O2 87.60(8) . 2_666 ?
C17 Se1 O1 172.28(10) . . ?
O1 Se1 O2 98.64(5) . 2_666 ?
C19 Se2 C20 92.97(11) . . ?
C19 Se2 O2 79.98(8) . . ?
C19 Se2 O1 164.97(9) . 2_666 ?
C20 Se2 O2 172.93(9) . . ?
C20 Se2 O1 88.33(9) . 2_666 ?
O2 Se2 O1 98.34(5) . 2_666 ?
C14 C1 C2 119.9(2) . . ?
C14 C1 C15 120.9(2) . . ?
C15 C1 C2 119.2(2) . . ?
C3 C2 C1 122.2(2) . . ?
C3 C2 C11 119.6(2) . . ?
C11 C2 C1 118.2(2) . . ?
C2 C3 H3 119.3 . . ?
C2 C3 C4 121.5(2) . . ?
C4 C3 H3 119.3 . . ?
C3 C4 C5 122.5(2) . . ?
C3 C4 C9 118.9(2) . . ?
C9 C4 C5 118.6(2) . . ?
C6 C5 C4 120.1(2) . . ?
C6 C5 C18 120.8(2) . . ?
C18 C5 C4 119.0(2) . . ?
C5 C6 H6 119.6 . . ?
C5 C6 C7 120.7(3) . . ?
C7 C6 H6 119.6 . . ?
C6 C7 H7 119.6 . . ?
C8 C7 C6 120.8(2) . . ?
C8 C7 H7 119.6 . . ?
C7 C8 H8 119.5 . . ?
C7 C8 C9 120.9(2) . . ?
C9 C8 H8 119.5 . . ?
C8 C9 C4 118.7(2) . . ?
C10 C9 C4 119.5(2) . . ?
C10 C9 C8 121.7(2) . . ?
C9 C10 H10 119.3 . . ?
C9 C10 C11 121.3(2) . . ?
C11 C10 H10 119.3 . . ?
C2 C11 C12 119.3(2) . . ?
C10 C11 C2 119.2(2) . . ?
C10 C11 C12 121.5(2) . . ?
C11 C12 H12 119.7 . . ?
C13 C12 C11 120.6(2) . . ?
C13 C12 H12 119.7 . . ?
C12 C13 H13 119.7 . . ?
C12 C13 C14 120.5(3) . . ?
C14 C13 H13 119.7 . . ?
C1 C14 C13 121.4(2) . . ?
C1 C14 H14 119.3 . . ?
C13 C14 H14 119.3 . . ?
C16 C15 C1 178.9(3) . . ?
C15 C16 Se1 177.0(2) . . ?
F1 C17 Se1 112.02(19) . . ?
F2 C17 Se1 110.46(17) . . ?
F2 C17 F1 107.4(2) . . ?
F2 C17 F3 108.0(2) . . ?
F3 C17 Se1 113.64(17) . . ?
F3 C17 F1 104.9(2) . . ?
C19 C18 C5 175.9(3) . . ?
C18 C19 Se2 178.6(2) . . ?
F4 C20 Se2 113.33(18) . . ?
F4 C20 F5 108.1(2) . . ?
F4 C20 F6 106.7(2) . . ?
F5 C20 Se2 108.59(17) . . ?
F5 C20 F6 107.4(2) . . ?
F6 C20 Se2 112.48(18) . . ?
C25 O2 Se2 120.55(14) . . ?
C25 O2 C28 106.9(2) . . ?
C28 O2 Se2 110.45(16) . . ?
O2 C25 H25A 110.3 . . ?
O2 C25 H25B 110.3 . . ?
O2 C25 C26 107.1(3) . . ?
H25A C25 H25B 108.5 . . ?
C26 C25 H25A 110.3 . . ?
C26 C25 H25B 110.3 . . ?
C25 C26 H26A 111.7 . . ?
C25 C26 H26B 111.7 . . ?
H26A C26 H26B 109.4 . . ?
C27 C26 C25 100.5(3) . . ?
C27 C26 H26A 111.7 . . ?
C27 C26 H26B 111.7 . . ?
C26 C27 H27A 111.2 . . ?
C26 C27 H27B 111.2 . . ?
C26 C27 C28 103.0(3) . . ?
H27A C27 H27B 109.1 . . ?
C28 C27 H27A 111.2 . . ?
C28 C27 H27B 111.2 . . ?
O2 C28 C27 105.5(3) . . ?
O2 C28 H28A 110.6 . . ?
O2 C28 H28B 110.6 . . ?
C27 C28 H28A 110.6 . . ?
C27 C28 H28B 110.6 . . ?
H28A C28 H28B 108.8 . . ?
C21 O1 Se1 122.62(14) . . ?
C21 O1 C24 105.0(2) . . ?
C24 O1 Se1 111.27(14) . . ?
O1 C21 H21A 110.4 . . ?
O1 C21 H21B 110.4 . . ?
O1 C21 C22 106.7(2) . . ?
H21A C21 H21B 108.6 . . ?
C22 C21 H21A 110.4 . . ?
C22 C21 H21B 110.4 . . ?
C21 C22 H22A 110.9 . . ?
C21 C22 H22B 110.9 . . ?
C21 C22 C23 104.1(2) . . ?
H22A C22 H22B 109.0 . . ?
C23 C22 H22A 110.9 . . ?
C23 C22 H22B 110.9 . . ?
C22 C23 H23A 111.0 . . ?
C22 C23 H23B 111.0 . . ?
H23A C23 H23B 109.0 . . ?
C24 C23 C22 103.7(3) . . ?
C24 C23 H23A 111.0 . . ?
C24 C23 H23B 111.0 . . ?
O1 C24 C23 105.4(2) . . ?
O1 C24 H24A 110.7 . . ?
O1 C24 H24B 110.7 . . ?
C23 C24 H24A 110.7 . . ?
C23 C24 H24B 110.7 . . ?
H24A C24 H24B 108.8 . . ?

loop_
_geom_bond_atom_site_label_1
_geom_bond_atom_site_label_2
_geom_bond_distance
_geom_bond_site_symmetry_2
_geom_bond_publ_flag
Se1 C16 1.844(3) . ?
Se1 C17 1.969(3) . ?
Se1 O2 3.0215(18) 2_666 ?
Se1 O1 2.9084(17) . ?
Se2 C19 1.838(3) . ?
Se2 C20 1.972(3) . ?
Se2 O2 2.8817(17) . ?
Se2 O1 3.0602(19) 2_666 ?
F1 C17 1.348(3) . ?
F2 C17 1.317(3) . ?
F3 C17 1.327(3) . ?
F4 C20 1.326(3) . ?
F5 C20 1.334(3) . ?
F6 C20 1.335(3) . ?
C1 C2 1.451(3) . ?
C1 C14 1.369(4) . ?
C1 C15 1.444(3) . ?
C2 C3 1.392(3) . ?
C2 C11 1.434(3) . ?
C3 H3 0.9500 . ?
C3 C4 1.399(3) . ?
C4 C5 1.447(4) . ?
C4 C9 1.440(3) . ?
C5 C6 1.375(3) . ?
C5 C18 1.439(3) . ?
C6 H6 0.9500 . ?
C6 C7 1.425(4) . ?
C7 H7 0.9500 . ?
C7 C8 1.361(4) . ?
C8 H8 0.9500 . ?
C8 C9 1.436(3) . ?
C9 C10 1.394(4) . ?
C10 H10 0.9500 . ?
C10 C11 1.398(3) . ?
C11 C12 1.435(4) . ?
C12 H12 0.9500 . ?
C12 C13 1.361(3) . ?
C13 H13 0.9500 . ?
C13 C14 1.419(3) . ?
C14 H14 0.9500 . ?
C15 C16 1.200(3) . ?
C18 C19 1.198(3) . ?
O2 C25 1.429(3) . ?
O2 C28 1.456(4) . ?
C25 H25A 0.9900 . ?
C25 H25B 0.9900 . ?
C25 C26 1.493(4) . ?
C26 H26A 0.9900 . ?
C26 H26B 0.9900 . ?
C26 C27 1.478(5) . ?
C27 H27A 0.9900 . ?
C27 H27B 0.9900 . ?
C27 C28 1.525(5) . ?
C28 H28A 0.9900 . ?
C28 H28B 0.9900 . ?
O1 C21 1.437(3) . ?
O1 C24 1.437(3) . ?
C21 H21A 0.9900 . ?
C21 H21B 0.9900 . ?
C21 C22 1.530(5) . ?
C22 H22A 0.9900 . ?
C22 H22B 0.9900 . ?
C22 C23 1.536(4) . ?
C23 H23A 0.9900 . ?
C23 H23B 0.9900 . ?
C23 C24 1.514(4) . ?
C24 H24A 0.9900 . ?
C24 H24B 0.9900 . ?

loop_
_geom_torsion_atom_site_label_1
_geom_torsion_atom_site_label_2
_geom_torsion_atom_site_label_3
_geom_torsion_atom_site_label_4
_geom_torsion
_geom_torsion_site_symmetry_1
_geom_torsion_site_symmetry_2
_geom_torsion_site_symmetry_3
_geom_torsion_site_symmetry_4
_geom_torsion_publ_flag
Se1 O1 C21 C22 94.1(2) . . . . ?
Se1 O1 C24 C23 -94.61(18) . . . . ?
Se2 O2 C25 C26 148.20(19) . . . . ?
Se2 O2 C28 C27 -128.4(2) . . . . ?
C1 C2 C3 C4 178.0(2) . . . . ?
C1 C2 C11 C10 -178.0(2) . . . . ?
C1 C2 C11 C12 0.9(3) . . . . ?
C2 C1 C14 C13 -0.7(3) . . . . ?
C2 C3 C4 C5 180.0(2) . . . . ?
C2 C3 C4 C9 -0.2(3) . . . . ?
C2 C11 C12 C13 -1.2(3) . . . . ?
C3 C2 C11 C10 0.9(3) . . . . ?
C3 C2 C11 C12 179.8(2) . . . . ?
C3 C4 C5 C6 177.7(2) . . . . ?
C3 C4 C5 C18 -1.4(3) . . . . ?
C3 C4 C9 C8 -178.6(2) . . . . ?
C3 C4 C9 C10 1.2(3) . . . . ?
C4 C5 C6 C7 1.5(3) . . . . ?
C4 C9 C10 C11 -1.1(3) . . . . ?
C5 C4 C9 C8 1.3(3) . . . . ?
C5 C4 C9 C10 -179.0(2) . . . . ?
C5 C6 C7 C8 -0.2(4) . . . . ?
C6 C7 C8 C9 -0.7(4) . . . . ?
C7 C8 C9 C4 0.1(3) . . . . ?
C7 C8 C9 C10 -179.7(2) . . . . ?
C8 C9 C10 C11 178.6(2) . . . . ?
C9 C4 C5 C6 -2.1(3) . . . . ?
C9 C4 C5 C18 178.80(19) . . . . ?
C9 C10 C11 C2 0.1(3) . . . . ?
C9 C10 C11 C12 -178.8(2) . . . . ?
C10 C11 C12 C13 177.7(2) . . . . ?
C11 C2 C3 C4 -0.8(3) . . . . ?
C11 C12 C13 C14 0.5(3) . . . . ?
C12 C13 C14 C1 0.4(4) . . . . ?
C14 C1 C2 C3 -178.8(2) . . . . ?
C14 C1 C2 C11 0.0(3) . . . . ?
C15 C1 C2 C3 0.4(3) . . . . ?
C15 C1 C2 C11 179.3(2) . . . . ?
C15 C1 C14 C13 -179.9(2) . . . . ?
C18 C5 C6 C7 -179.3(2) . . . . ?
O2 C25 C26 C27 -38.4(3) . . . . ?
C25 O2 C28 C27 4.5(3) . . . . ?
C25 C26 C27 C28 39.5(3) . . . . ?
C26 C27 C28 O2 -28.3(3) . . . . ?
C28 O2 C25 C26 21.1(3) . . . . ?
O1 C21 C22 C23 14.7(3) . . . . ?
C21 O1 C24 C23 40.1(3) . . . . ?
C21 C22 C23 C24 9.0(3) . . . . ?
C22 C23 C24 O1 -29.8(3) . . . . ?
C24 O1 C21 C22 -34.0(3) . . . . ?

loop_
_exptl_oxdiff_crystal_face_indexfrac_h
_exptl_oxdiff_crystal_face_indexfrac_k
_exptl_oxdiff_crystal_face_indexfrac_l
_exptl_oxdiff_crystal_face_x
_exptl_oxdiff_crystal_face_y
_exptl_oxdiff_crystal_face_z
-0.0026 0.0053 0.9979 -0.0497 0.0171 0.0351
0.0026 -0.0053 -0.9979 0.0497 -0.0171 -0.0351
-3.0137 -4.9677 2.0214 0.1375 0.3888 0.0792
3.0137 4.9677 -2.0214 -0.1375 -0.3888 -0.0792
4.9914 -5.0328 -3.9615 0.0348 0.1320 -0.4581
-4.9914 5.0328 3.9615 -0.0348 -0.1320 0.4581
4.9759 -3.9977 3.0181 -0.3302 0.1921 -0.1895
-4.9759 3.9977 -3.0181 0.3302 -0.1921 0.1895
